data_7219398
loop_
_publ_author_name
'Katam, Srinivas'
'Suresh, Paladugu'
'Chatla, Naga Babu'
'Arruri, Sathyanarayana'
'Ganesan, Prabusankar'

_publ_section_title
;
 Heavier chalcogenone complexes of bismuth(III)trihalides: Potential
 catalysts for acylative cleavage of cyclic ethers
;
_journal_name_full 'RSC Adv.'
_journal_paper_doi 10.1039/C4RA17144F
_journal_year 2015
_chemical_formula_moiety 'C27 H36 Bi Cl3 N2 S, C H Cl3'
_chemical_formula_sum 'C28 H37 Bi Cl6 N2 S'
_chemical_formula_weight 855.38
_space_group_crystal_system monoclinic
_space_group_IT_number 14
_space_group_name_Hall '-P 2ybc'
_space_group_name_H-M_alt 'P 1 21/c 1'
_symmetry_space_group_name_Hall '-P 2ybc'
_symmetry_space_group_name_H-M 'P 1 21/c 1'
_audit_creation_date 2013-12-21
_audit_creation_method
;
  Olex2 1.1
  (compiled Nov  1 2011 20:42:30, GUI svn.r3906)
;
_audit_update_record
;
2014-05-01 deposited with the CCDC.
2015-01-22 downloaded from the CCDC.
;
_cell_angle_alpha 90
_cell_angle_beta 93.507(3)
_cell_angle_gamma 90
_cell_formula_units_Z 4
_cell_length_a 9.6999(3)
_cell_length_b 14.6885(5)
_cell_length_c 23.7580(7)
_cell_measurement_reflns_used 7210
_cell_measurement_temperature 150.01(10)
_cell_measurement_theta_max 73.8670
_cell_measurement_theta_min 3.5359
_cell_volume 3378.63(18)
_computing_cell_refinement
;
CrysAlisPro, Agilent Technologies,
Version 1.171.35.19 (release 27-10-2011 CrysAlis171 .NET)
(compiled Oct 27 2011,15:02:11)
;
_computing_data_collection
;
CrysAlisPro, Agilent Technologies,
Version 1.171.35.19 (release 27-10-2011 CrysAlis171 .NET)
(compiled Oct 27 2011,15:02:11)
;
_computing_data_reduction
;
CrysAlisPro, Agilent Technologies,
Version 1.171.35.19 (release 27-10-2011 CrysAlis171 .NET)
(compiled Oct 27 2011,15:02:11)
;
_computing_molecular_graphics
;
O. V. Dolomanov, L. J. Bourhis, R. J. Gildea, J. A. K. Howard and H. Puschmann,
OLEX2: a complete structure solution, refinement and analysis program.
J. Appl. Cryst. (2009). 42, 339-341.
;
_computing_publication_material
;
O. V. Dolomanov, L. J. Bourhis, R. J. Gildea, J. A. K. Howard and H. Puschmann,
OLEX2: a complete structure solution, refinement and analysis program.
J. Appl. Cryst. (2009). 42, 339-341.
;
_computing_structure_refinement
;
olex2.refine (L.J. Bourhis, O.V. Dolomanov, R.J. Gildea, J.A.K. Howard,
H. Puschmann, in preparation, 2011)
;
_computing_structure_solution
;
SHELXS, G.M. Sheldrick, Acta Cryst.
(2008). A64, 112-122
;
_diffrn_ambient_temperature 150.01(10)
_diffrn_detector_area_resol_mean 16.1293
_diffrn_measured_fraction_theta_full 0.933207
_diffrn_measured_fraction_theta_max 0.933207
_diffrn_measurement_details
;
  1 omega  -86.00  -53.00   1.0000    1.5000
omega____ theta____ kappa____ phi______ frames
    -      -33.5000  178.0000 -150.0000 33

  2 omega  -91.00  -34.00   1.0000    1.5000
omega____ theta____ kappa____ phi______ frames
    -      -33.5000  178.0000    0.0000 57

  3 omega  -51.00  -11.00   1.0000    1.5000
omega____ theta____ kappa____ phi______ frames
    -      -33.5000   57.0000  -90.0000 40

  4 omega  -63.00  -35.00   1.0000    1.5000
omega____ theta____ kappa____ phi______ frames
    -      -33.5000  178.0000  -30.0000 28

  5 omega   26.00   58.00   1.0000    1.5000
omega____ theta____ kappa____ phi______ frames
    -       54.0000 -125.0000  120.0000 32

  6 omega   33.00  125.00   1.0000    1.5000
omega____ theta____ kappa____ phi______ frames
    -       54.0000   38.0000  -60.0000 92

  7 omega   49.00   90.00   1.0000    1.5000
omega____ theta____ kappa____ phi______ frames
    -       54.0000   57.0000 -180.0000 41

  8 omega   21.00   65.00   1.0000    1.5000
omega____ theta____ kappa____ phi______ frames
    -       54.0000  -38.0000  -60.0000 44

  9 omega   19.00   73.00   1.0000    1.5000
omega____ theta____ kappa____ phi______ frames
    -       54.0000  -57.0000  -90.0000 54

 10 omega   42.00   92.00   1.0000    1.5000
omega____ theta____ kappa____ phi______ frames
    -      108.0000  -38.0000  120.0000 50

 11 omega   72.00  137.00   1.0000    1.5000
omega____ theta____ kappa____ phi______ frames
    -      108.0000  178.0000   30.0000 65

 12 omega   57.00  104.00   1.0000    1.5000
omega____ theta____ kappa____ phi______ frames
    -      108.0000  -50.0000 -180.0000 47

 13 omega   39.00   92.00   1.0000    1.5000
omega____ theta____ kappa____ phi______ frames
    -      108.0000  -25.0000    0.0000 53

 14 omega  129.00  155.00   1.0000    1.5000
omega____ theta____ kappa____ phi______ frames
    -      108.0000   25.0000   30.0000 26

 15 omega   38.00   63.00   1.0000    1.5000
omega____ theta____ kappa____ phi______ frames
    -      108.0000  -38.0000    0.0000 25

 16 omega   89.00  176.00   1.0000    1.5000
omega____ theta____ kappa____ phi______ frames
    -      108.0000   38.0000 -180.0000 87

 17 omega   45.00   89.00   1.0000    1.5000
omega____ theta____ kappa____ phi______ frames
    -      108.0000  -38.0000   60.0000 44

 18 omega   45.00   70.00   1.0000    1.5000
omega____ theta____ kappa____ phi______ frames
    -      108.0000  -25.0000 -120.0000 25

 19 omega   79.00  165.00   1.0000    1.5000
omega____ theta____ kappa____ phi______ frames
    -      108.0000   25.0000  -90.0000 86
;
_diffrn_measurement_device_type 'SuperNova, Dual, Cu at zero, Eos'
_diffrn_measurement_method '\w scans'
_diffrn_orient_matrix_UB_11 0.0245640000
_diffrn_orient_matrix_UB_12 -0.0157585000
_diffrn_orient_matrix_UB_13 -0.0627076000
_diffrn_orient_matrix_UB_21 -0.1372727000
_diffrn_orient_matrix_UB_22 -0.0527229000
_diffrn_orient_matrix_UB_23 -0.0072391000
_diffrn_orient_matrix_UB_31 -0.0765806000
_diffrn_orient_matrix_UB_32 0.0892420000
_diffrn_orient_matrix_UB_33 -0.0153522000
_diffrn_radiation_monochromator mirror
_diffrn_radiation_type 'Cu K\a'
_diffrn_radiation_wavelength 1.5418
_diffrn_reflns_av_R_equivalents 0.0566
_diffrn_reflns_av_unetI/netI 0.0631
_diffrn_reflns_limit_h_max 10
_diffrn_reflns_limit_h_min -11
_diffrn_reflns_limit_k_max 17
_diffrn_reflns_limit_k_min -14
_diffrn_reflns_limit_l_max 28
_diffrn_reflns_limit_l_min -28
_diffrn_reflns_number 13786
_diffrn_reflns_theta_full 74.052720
_diffrn_reflns_theta_max 74.05
_diffrn_reflns_theta_min 3.54
_diffrn_source 'SuperNova (Cu) X-ray Source'
_diffrn_source_current n/a
_diffrn_source_voltage n/a
_exptl_absorpt_coefficient_mu 15.342
_exptl_absorpt_correction_T_max 1.00000
_exptl_absorpt_correction_T_min 0.31991
_exptl_absorpt_correction_type multi-scan
_exptl_absorpt_process_details
;
CrysAlisPro, Agilent Technologies,
Version 1.171.35.19 (release 27-10-2011 CrysAlis171 .NET)
(compiled Oct 27 2011,15:02:11)
Empirical absorption correction using spherical harmonics,
 implemented in SCALE3 ABSPACK scaling algorithm.
;
_exptl_crystal_colour 'light yellow'
_exptl_crystal_colour_modifier light
_exptl_crystal_colour_primary yellow
_exptl_crystal_density_diffrn 1.6815
_exptl_crystal_description needle
_exptl_crystal_F_000 1678.5403
_exptl_crystal_size_max 0.2
_exptl_crystal_size_mid 0.17
_exptl_crystal_size_min 0.1
_refine_diff_density_max 3.472201
_refine_diff_density_min -6.806860
_refine_diff_density_rms 0.384947
_refine_ls_d_res_high 0.801776
_refine_ls_d_res_low 12.487082
_refine_ls_goodness_of_fit_ref 1.023013
_refine_ls_hydrogen_treatment mixed
_refine_ls_matrix_type full
_refine_ls_number_constraints 58
_refine_ls_number_parameters 350
_refine_ls_number_reflns 6399
_refine_ls_number_restraints 0
_refine_ls_restrained_S_all 1.023013
_refine_ls_R_factor_all 0.082781
_refine_ls_R_factor_gt 0.072701
_refine_ls_shift/su_max 0.0008
_refine_ls_shift/su_mean 0.0000
_refine_ls_structure_factor_coef Fsqd
_refine_ls_weighting_details 'w=1/[\s^2^(Fo^2^)+(0.1708P)^2^+40.7035P] where P=(Fo^2^+2Fc^2^)/3'
_refine_ls_weighting_scheme calc
_refine_ls_wR_factor_ref 0.242118
_reflns_Friedel_coverage 0.0
_reflns_limit_h_max 11
_reflns_limit_h_min -11
_reflns_limit_k_max 17
_reflns_limit_k_min 0
_reflns_limit_l_max 28
_reflns_limit_l_min 0
_reflns_number_gt 5567
_reflns_number_total 6399
_reflns_threshold_expression I>=2u(I)
_cod_data_source_file c4ra17144f2.cif
_cod_data_source_block 6
_cod_original_cell_volume 3378.65(18)
_cod_database_code 7219398
_chemical_oxdiff_formula 'C27 H36 N2 S Bi Cl3'
_reflns_odcompleteness_completeness 99.86
_reflns_odcompleteness_iscentric 1
_reflns_odcompleteness_theta 66.97

loop_
_space_group_symop_id
_space_group_symop_operation_xyz
1 x,y,z
2 -x,y+1/2,-z+1/2
3 -x,-y,-z
4 x,-y-1/2,z-1/2

loop_
_atom_site_label
_atom_site_type_symbol
_atom_site_fract_x
_atom_site_fract_y
_atom_site_fract_z
_atom_site_U_iso_or_equiv
_atom_site_adp_type
_atom_site_occupancy
_atom_site_refinement_flags_posn
Bi1 Bi 0.09591(4) 0.06347(3) 0.326974(15) 0.0235(2) Uani 1.000000 .
Cl1 Cl 0.2811(3) -0.05838(18) 0.31154(14) 0.0371(7) Uani 1.000000 .
S1 S -0.0808(2) 0.21465(17) 0.35836(10) 0.0246(5) Uani 1.000000 .
Cl2 Cl 0.2161(3) 0.17965(18) 0.27438(10) 0.0292(5) Uani 1.000000 .
Cl3 Cl 0.2128(3) 0.10318(18) 0.41943(10) 0.0312(6) Uani 1.000000 .
C25 C -0.2048(12) 0.1798(8) 0.2083(4) 0.029(2) Uani 1.000000 .
N2 N -0.3548(9) 0.2232(6) 0.3746(3) 0.0214(17) Uani 1.000000 .
N1 N -0.3072(9) 0.1178(6) 0.3140(3) 0.0219(17) Uani 1.000000 .
C1 C -0.2483(10) 0.1822(6) 0.3485(4) 0.0166(18) Uani 1.000000 .
C20 C -0.1340(11) -0.0946(8) 0.2720(4) 0.026(2) Uani 1.000000 .
C22 C -0.2701(14) -0.0669(7) 0.3572(5) 0.032(3) Uani 1.000000 .
C9 C -0.3294(12) 0.2522(8) 0.4747(4) 0.028(2) Uani 1.000000 .
C16 C -0.2284(10) 0.0539(7) 0.2820(4) 0.019(2) Uani 1.000000 .
C19 C -0.0748(13) -0.0665(7) 0.2233(5) 0.030(3) Uani 1.000000 .
C26 C -0.3529(13) 0.1836(8) 0.1812(5) 0.036(3) Uani 1.000000 .
C21 C -0.2135(9) -0.0359(7) 0.3028(4) 0.0205(19) Uani 1.000000 .
C4 C -0.3432(10) 0.2868(7) 0.4202(4) 0.0211(19) Uani 1.000000 .
C13 C -0.3634(14) 0.4149(9) 0.3484(5) 0.037(3) Uani 1.000000 .
C2 C -0.4476(10) 0.1164(7) 0.3186(4) 0.022(2) Uani 1.000000 .
C5 C -0.3510(11) 0.3784(7) 0.4078(4) 0.026(2) Uani 1.000000 .
C17 C -0.1755(11) 0.0850(7) 0.2314(4) 0.0221(19) Uani 1.000000 .
C10 C -0.3144(12) 0.1501(8) 0.4876(4) 0.029(2) Uani 1.000000 .
C11 C -0.4223(16) 0.1175(10) 0.5264(6) 0.050(3) Uani 1.000000 .
C12 C -0.1675(13) 0.1319(9) 0.5130(5) 0.039(3) Uani 1.000000 .
C15 C -0.2918(15) 0.5070(9) 0.3421(6) 0.043(3) Uani 1.000000 .
C18 C -0.0948(11) 0.0218(8) 0.2035(4) 0.029(2) Uani 1.000000 .
C8 C -0.3294(15) 0.3135(9) 0.5195(5) 0.042(3) Uani 1.000000 .
C23 C -0.1584(18) -0.0654(10) 0.4054(6) 0.049(4) Uani 1.000000 .
C14 C -0.5119(16) 0.4205(11) 0.3249(7) 0.053(4) Uani 1.000000 .
C24 C -0.3356(15) -0.1618(9) 0.3506(6) 0.042(3) Uani 1.000000 .
Cl6 Cl 0.0495(13) 0.4197(5) 0.4438(5) 0.176(5) Uani 1.000000 .
Cl5 Cl 0.1213(15) 0.3235(6) 0.5406(3) 0.201(6) Uani 1.000000 .
Cl4 Cl 0.3035(9) 0.3382(6) 0.4555(8) 0.295(10) Uani 1.000000 .
C28 C 0.1399(15) 0.3269(10) 0.4702(6) 0.045(3) Uani 1.000000 .
C3 C -0.4774(10) 0.1822(8) 0.3563(4) 0.025(2) Uani 1.000000 .
C6 C -0.3492(13) 0.4390(7) 0.4545(5) 0.031(3) Uani 1.000000 .
C7 C -0.3404(13) 0.4049(8) 0.5096(5) 0.036(3) Uani 1.000000 .
C27 C -0.1051(11) 0.2105(8) 0.1658(4) 0.030(2) Uani 1.000000 .
H6 H -0.3538(13) 0.5015(7) 0.4484(5) 0.037(3) Uiso 1.000000 R
H7 H -0.3422(13) 0.4449(8) 0.5398(5) 0.043(3) Uiso 1.000000 R
H8 H -0.3218(15) 0.2921(9) 0.5564(5) 0.050(4) Uiso 1.000000 R
H18 H -0.0538(11) 0.0396(8) 0.1709(4) 0.034(3) Uiso 1.000000 R
H19 H -0.0214(13) -0.1069(7) 0.2038(5) 0.037(3) Uiso 1.000000 R
H20 H -0.1203(11) -0.1541(8) 0.2844(4) 0.031(3) Uiso 1.000000 R
H25 H -0.1986(12) 0.2226(8) 0.2400(4) 0.035(3) Uiso 1.000000 R
H22 H -0.3427(14) -0.0241(7) 0.3666(5) 0.039(3) Uiso 1.000000 R
H26a H -0.364(3) 0.138(4) 0.152(3) 0.054(4) Uiso 1.000000 G
H26b H -0.4175(13) 0.173(6) 0.2095(9) 0.054(4) Uiso 1.000000 G
H26c H -0.370(3) 0.243(2) 0.165(3) 0.054(4) Uiso 1.000000 G
H13 H -0.3164(14) 0.3714(9) 0.3248(5) 0.044(3) Uiso 1.000000 R
H2 H -0.5104(10) 0.0778(7) 0.2996(4) 0.026(2) Uiso 1.000000 R
H10 H -0.3268(12) 0.1166(8) 0.4520(4) 0.035(3) Uiso 1.000000 R
H11a H -0.406(7) 0.145(6) 0.5628(16) 0.075(5) Uiso 1.000000 G
H11b H -0.5125(18) 0.134(7) 0.511(3) 0.075(5) Uiso 1.000000 G
H11c H -0.417(8) 0.0525(13) 0.530(4) 0.075(5) Uiso 1.000000 G
H12a H -0.1016(13) 0.155(6) 0.488(2) 0.058(4) Uiso 1.000000 G
H12b H -0.155(4) 0.162(6) 0.549(2) 0.058(4) Uiso 1.000000 G
H12c H -0.154(4) 0.0675(10) 0.518(4) 0.058(4) Uiso 1.000000 G
H15a H -0.339(6) 0.5526(16) 0.363(4) 0.064(5) Uiso 1.000000 G
H15b H -0.198(3) 0.503(2) 0.357(4) 0.064(5) Uiso 1.000000 G
H15c H -0.294(9) 0.523(3) 0.3030(7) 0.064(5) Uiso 1.000000 G
H23a H -0.082(6) -0.102(7) 0.396(2) 0.074(6) Uiso 1.000000 G
H23b H -0.128(9) -0.0040(14) 0.412(3) 0.074(6) Uiso 1.000000 G
H23c H -0.195(4) -0.089(8) 0.4390(14) 0.074(6) Uiso 1.000000 G
H14a H -0.555(4) 0.362(2) 0.327(5) 0.080(6) Uiso 1.000000 G
H14b H -0.561(3) 0.464(6) 0.346(3) 0.080(6) Uiso 1.000000 G
H14c H -0.5142(17) 0.439(8) 0.2861(16) 0.080(6) Uiso 1.000000 G
H24a H -0.408(7) -0.1604(19) 0.321(3) 0.064(4) Uiso 1.000000 G
H24b H -0.266(3) -0.2050(15) 0.341(4) 0.064(4) Uiso 1.000000 G
H24c H -0.374(9) -0.179(3) 0.3854(14) 0.064(4) Uiso 1.000000 G
H28 H 0.1018(15) 0.2712(10) 0.4526(6) 0.054(4) Uiso 1.000000 R
H3 H -0.5647(10) 0.1969(8) 0.3677(4) 0.030(3) Uiso 1.000000 R
H27a H -0.110(7) 0.170(4) 0.1341(18) 0.045(4) Uiso 1.000000 G
H27b H -0.129(6) 0.271(2) 0.153(3) 0.045(4) Uiso 1.000000 G
H27c H -0.0129(16) 0.210(6) 0.1830(12) 0.045(4) Uiso 1.000000 G

loop_
_atom_site_aniso_label
_atom_site_aniso_U_11
_atom_site_aniso_U_22
_atom_site_aniso_U_33
_atom_site_aniso_U_12
_atom_site_aniso_U_13
_atom_site_aniso_U_23
Bi1 0.0236(3) 0.0176(3) 0.0293(3) -0.00084(12) 0.00032(18) -0.00121(12)
Cl1 0.0386(16) 0.0249(15) 0.0478(17) 0.0039(10) 0.0029(13) 0.0010(10)
S1 0.0212(12) 0.0205(12) 0.0321(12) 0.0007(9) 0.0025(9) -0.0114(9)
Cl2 0.0305(13) 0.0264(13) 0.0307(12) -0.0010(10) 0.0004(9) 0.0065(10)
Cl3 0.0371(14) 0.0287(14) 0.0274(12) 0.0012(11) -0.0022(10) 0.0023(10)
C25 0.041(6) 0.025(6) 0.021(5) -0.004(5) -0.001(4) -0.001(4)
N2 0.027(4) 0.019(4) 0.018(4) -0.006(3) -0.001(3) -0.001(3)
N1 0.028(4) 0.019(4) 0.019(4) -0.002(3) -0.001(3) -0.003(3)
C1 0.019(4) 0.010(4) 0.022(4) 0.007(3) 0.005(3) -0.000(3)
C20 0.027(5) 0.019(5) 0.031(5) 0.007(4) 0.002(4) -0.012(4)
C22 0.043(7) 0.016(6) 0.037(6) 0.001(4) 0.001(5) -0.001(4)
C9 0.038(6) 0.023(6) 0.023(5) -0.004(4) 0.003(4) -0.004(4)
C16 0.014(4) 0.019(5) 0.025(5) 0.005(3) 0.002(4) -0.009(4)
C19 0.034(6) 0.024(6) 0.035(6) 0.001(4) 0.013(5) -0.006(4)
C26 0.044(7) 0.031(6) 0.033(6) 0.006(5) -0.007(5) 0.007(5)
C21 0.012(4) 0.025(5) 0.024(5) -0.004(4) -0.001(3) -0.005(4)
C4 0.028(5) 0.014(5) 0.021(4) 0.003(4) 0.003(4) -0.004(4)
C13 0.055(8) 0.023(6) 0.032(6) -0.002(5) -0.000(5) -0.002(5)
C2 0.018(5) 0.023(5) 0.026(5) 0.010(4) 0.003(4) -0.012(4)
C5 0.029(5) 0.021(5) 0.028(5) 0.002(4) 0.002(4) -0.003(4)
C17 0.025(5) 0.022(5) 0.019(4) -0.001(4) -0.001(4) -0.006(4)
C10 0.046(7) 0.022(5) 0.020(5) -0.006(5) 0.001(4) 0.003(4)
C11 0.060(9) 0.044(8) 0.046(7) -0.006(7) 0.003(6) 0.013(6)
C12 0.049(7) 0.029(6) 0.037(6) 0.008(5) -0.004(5) 0.009(5)
C15 0.053(8) 0.030(7) 0.048(7) 0.002(6) 0.019(6) 0.004(5)
C18 0.032(6) 0.026(6) 0.028(5) -0.002(4) 0.007(4) -0.009(4)
C8 0.063(8) 0.046(8) 0.017(5) -0.007(6) 0.004(5) -0.007(5)
C23 0.065(10) 0.058(10) 0.025(6) -0.004(7) -0.000(6) 0.006(5)
C14 0.051(9) 0.045(8) 0.061(9) -0.008(7) -0.015(7) 0.027(7)
C24 0.056(8) 0.027(6) 0.046(7) -0.009(6) 0.012(6) 0.007(5)
Cl6 0.249(11) 0.058(3) 0.202(9) -0.012(5) -0.145(9) 0.005(5)
Cl5 0.421(17) 0.119(6) 0.058(3) -0.140(9) -0.040(6) 0.019(3)
Cl4 0.126(6) 0.137(7) 0.64(3) -0.084(6) 0.224(12) -0.243(12)
C28 0.050(8) 0.039(8) 0.047(7) -0.007(6) 0.011(6) -0.013(6)
C3 0.018(5) 0.030(6) 0.028(5) 0.004(4) -0.001(4) -0.001(4)
C6 0.029(6) 0.023(6) 0.040(6) -0.006(4) 0.003(5) -0.009(4)
C7 0.049(7) 0.014(5) 0.047(7) 0.002(5) 0.025(5) -0.014(5)
C27 0.037(6) 0.020(6) 0.032(5) -0.001(4) 0.006(4) 0.005(4)

loop_
_atom_type_symbol
_atom_type_scat_dispersion_real
_atom_type_scat_dispersion_imag
_atom_type_scat_source
C 0.01920 0.00962 'International Tables Volume C Table 6.1.1.4 (pp. 500-502)'
Cl 0.36843 0.69943 'International Tables Volume C Table 6.1.1.4 (pp. 500-502)'
H 0.00000 0.00000 'International Tables Volume C Table 6.1.1.4 (pp. 500-502)'
Bi -3.68252 9.31182 'International Tables Volume C Table 6.1.1.4 (pp. 500-502)'
N 0.03256 0.01839 'International Tables Volume C Table 6.1.1.4 (pp. 500-502)'
S 0.33537 0.55136 'International Tables Volume C Table 6.1.1.4 (pp. 500-502)'

loop_
_geom_angle_atom_site_label_1
_geom_angle_atom_site_label_2
_geom_angle_atom_site_label_3
_geom_angle
S1 Bi1 Cl1 170.47(9)
Cl2 Bi1 Cl1 93.08(9)
Cl2 Bi1 S1 84.60(8)
Cl3 Bi1 Cl1 90.27(10)
Cl3 Bi1 S1 80.73(8)
Cl3 Bi1 Cl2 94.70(9)
C1 S1 Bi1 108.8(3)
C17 C25 C26 109.5(9)
C27 C25 C26 109.2(9)
C27 C25 C17 113.8(10)
H25 C25 C26 108.0(6)
H25 C25 C17 108.0(5)
H25 C25 C27 108.0(6)
C4 N2 C1 126.9(8)
C3 N2 C1 108.9(8)
C3 N2 C4 123.3(9)
C16 N1 C1 123.4(8)
C2 N1 C1 110.2(8)
C2 N1 C16 126.0(8)
N2 C1 S1 123.7(7)
N1 C1 S1 130.1(7)
N1 C1 N2 106.1(8)
C21 C20 C19 121.7(10)
H20 C20 C19 119.2(6)
H20 C20 C21 119.2(7)
C23 C22 C21 111.1(11)
C24 C22 C21 111.0(10)
C24 C22 C23 111.1(10)
H22 C22 C21 107.8(6)
H22 C22 C23 107.8(8)
H22 C22 C24 107.8(7)
C10 C9 C4 123.1(9)
C8 C9 C4 118.0(10)
C8 C9 C10 118.9(10)
C21 C16 N1 117.7(9)
C17 C16 N1 117.8(9)
C17 C16 C21 124.5(9)
C18 C19 C20 120.3(10)
H19 C19 C20 119.8(6)
H19 C19 C18 119.8(6)
H26a C26 C25 109.5
H26b C26 C25 109.5
H26b C26 H26a 109.5
H26c C26 C25 109.5
H26c C26 H26a 109.5
H26c C26 H26b 109.5
C22 C21 C20 120.4(10)
C16 C21 C20 116.2(9)
C16 C21 C22 123.3(9)
C9 C4 N2 117.8(9)
C5 C4 N2 118.3(9)
C5 C4 C9 123.9(9)
C15 C13 C5 113.2(10)
C14 C13 C5 112.5(11)
C14 C13 C15 110.1(11)
H13 C13 C5 106.9(6)
H13 C13 C15 106.9(7)
H13 C13 C14 106.9(9)
C3 C2 N1 107.1(9)
H2 C2 N1 126.5(5)
H2 C2 C3 126.5(6)
C13 C5 C4 123.2(9)
C6 C5 C4 116.5(10)
C6 C5 C13 120.3(10)
C16 C17 C25 122.4(9)
C18 C17 C25 122.1(9)
C18 C17 C16 115.4(10)
C11 C10 C9 111.7(10)
C12 C10 C9 108.9(9)
C12 C10 C11 111.5(10)
H10 C10 C9 108.2(5)
H10 C10 C11 108.2(7)
H10 C10 C12 108.2(6)
H11a C11 C10 109.5
H11b C11 C10 109.5
H11b C11 H11a 109.5
H11c C11 C10 109.5
H11c C11 H11a 109.5
H11c C11 H11b 109.5
H12a C12 C10 109.5
H12b C12 C10 109.5
H12b C12 H12a 109.5
H12c C12 C10 109.5
H12c C12 H12a 109.5
H12c C12 H12b 109.5
H15a C15 C13 109.5
H15b C15 C13 109.5
H15b C15 H15a 109.5
H15c C15 C13 109.5
H15c C15 H15a 109.5
H15c C15 H15b 109.5
C17 C18 C19 121.8(10)
H18 C18 C19 119.1(6)
H18 C18 C17 119.1(6)
C7 C8 C9 120.5(11)
H8 C8 C9 119.8(7)
H8 C8 C7 119.8(7)
H23a C23 C22 109.5
H23b C23 C22 109.5
H23b C23 H23a 109.5
H23c C23 C22 109.5
H23c C23 H23a 109.5
H23c C23 H23b 109.5
H14a C14 C13 109.5
H14b C14 C13 109.5
H14b C14 H14a 109.5
H14c C14 C13 109.5
H14c C14 H14a 109.5
H14c C14 H14b 109.5
H24a C24 C22 109.5
H24b C24 C22 109.5
H24b C24 H24a 109.5
H24c C24 C22 109.5
H24c C24 H24a 109.5
H24c C24 H24b 109.5
Cl5 C28 Cl6 107.5(10)
Cl4 C28 Cl6 108.5(11)
Cl4 C28 Cl5 111.9(12)
H28 C28 Cl6 109.6(5)
H28 C28 Cl5 109.6(5)
H28 C28 Cl4 109.6(5)
C2 C3 N2 107.6(9)
H3 C3 N2 126.2(6)
H3 C3 C2 126.2(6)
C7 C6 C5 120.2(10)
H6 C6 C5 119.9(7)
H6 C6 C7 119.9(6)
C6 C7 C8 120.9(10)
H7 C7 C8 119.6(7)
H7 C7 C6 119.6(6)
H27a C27 C25 109.5
H27b C27 C25 109.5
H27b C27 H27a 109.5
H27c C27 C25 109.5
H27c C27 H27a 109.5
H27c C27 H27b 109.5

loop_
_geom_bond_atom_site_label_1
_geom_bond_atom_site_label_2
_geom_bond_distance
Bi1 Cl1 2.578(3)
Bi1 S1 2.929(2)
Bi1 Cl2 2.452(3)
Bi1 Cl3 2.479(2)
S1 C1 1.696(10)
C25 C26 1.539(16)
C25 C17 1.517(15)
C25 C27 1.509(14)
C25 H25 0.9800
N2 C1 1.375(12)
N2 C4 1.430(12)
N2 C3 1.379(13)
N1 C1 1.355(12)
N1 C16 1.455(12)
N1 C2 1.372(13)
C20 C19 1.384(16)
C20 C21 1.394(14)
C20 H20 0.9300
C22 C21 1.505(16)
C22 C23 1.528(19)
C22 C24 1.535(16)
C22 H22 0.9800
C9 C4 1.389(14)
C9 C10 1.535(15)
C9 C8 1.394(15)
C16 C21 1.413(15)
C16 C17 1.411(15)
C19 C18 1.390(16)
C19 H19 0.9300
C26 H26a 0.9600
C26 H26b 0.9600
C26 H26c 0.9600
C4 C5 1.379(14)
C13 C5 1.508(16)
C13 C15 1.532(17)
C13 C14 1.515(19)
C13 H13 0.9800
C2 C3 1.361(14)
C2 H2 0.9300
C5 C6 1.422(15)
C17 C18 1.407(14)
C10 C11 1.514(17)
C10 C12 1.536(16)
C10 H10 0.9800
C11 H11a 0.9600
C11 H11b 0.9600
C11 H11c 0.9600
C12 H12a 0.9600
C12 H12b 0.9600
C12 H12c 0.9600
C15 H15a 0.9600
C15 H15b 0.9600
C15 H15c 0.9600
C18 H18 0.9300
C8 C7 1.365(18)
C8 H8 0.9300
C23 H23a 0.9600
C23 H23b 0.9600
C23 H23c 0.9600
C14 H14a 0.9600
C14 H14b 0.9600
C14 H14c 0.9600
C24 H24a 0.9600
C24 H24b 0.9600
C24 H24c 0.9600
Cl6 C28 1.718(17)
Cl5 C28 1.694(15)
Cl4 C28 1.654(15)
C28 H28 0.9800
C3 H3 0.9300
C6 C7 1.399(18)
C6 H6 0.9300
C7 H7 0.9300
C27 H27a 0.9600
C27 H27b 0.9600
C27 H27c 0.9600
